data_2002333
loop_
_publ_author_name
'Krueger, J'
'Mueller-Buschbaum, Hk'

_publ_section_title 'Die Struktur von Ba3 Yb4 O9'
_journal_name_full 'Revue de Chimie Minerale'
_journal_page_first 456
_journal_page_last 461
_journal_volume 20
_journal_year 1983
_chemical_formula_structural 'Ba3 Yb4 O9'
_chemical_formula_sum 'Ba3 O9 Yb4'
_chemical_name_systematic 'Tribarium tetraytterbium oxide'
_space_group_IT_number 146
_symmetry_cell_setting trigonal
_symmetry_space_group_name_Hall 'R 3'
_symmetry_space_group_name_H-M 'R 3 :H'
_cell_angle_alpha 90
_cell_angle_beta 90
_cell_angle_gamma 120
_cell_formula_units_Z 3
_cell_length_a 6.042
_cell_length_b 6.042
_cell_length_c 24.85899
_cell_volume 785.9
_refine_ls_R_factor_all 0.083
_cod_original_sg_symbol_H-M 'R 3 H'
_cod_database_code 2002333

loop_
_symmetry_equiv_pos_as_xyz
x,y,z
-y,x-y,z
y-x,-x,z
1/3+x,2/3+y,2/3+z
2/3+x,1/3+y,1/3+z
1/3-y,2/3+x-y,2/3+z
2/3-y,1/3+x-y,1/3+z
1/3-x+y,2/3-x,2/3+z
2/3-x+y,1/3-x,1/3+z

loop_
_atom_site_label
_atom_site_type_symbol
_atom_site_symmetry_multiplicity
_atom_site_Wyckoff_symbol
_atom_site_fract_x
_atom_site_fract_y
_atom_site_fract_z
_atom_site_occupancy
_atom_site_attached_hydrogens
_atom_site_calc_flag
Ba1 Ba2+ 3 a 0. 0. 0. 1. 0 d
Ba2 Ba2+ 3 a 0. 0. 0.1691(4) 1. 0 d
Ba3 Ba2+ 3 a 0. 0. 0.5853(5) 1. 0 d
Yb1 Yb3+ 3 a 0. 0. 0.4404(4) 1. 0 d
Yb2 Yb3+ 3 a 0. 0. 0.8760(5) 1. 0 d
Yb3 Yb3+ 3 a 0. 0. 0.7443(3) 1. 0 d
Yb4 Yb3+ 3 a 0. 0. 0.3154(3) 1. 0 d
O1 O2- 9 b 0.918(9) 0.692(10) 0.261(1) 1. 0 d
O2 O2- 9 b 0.969(9) 0.439(9) 0.150(2) 1. 0 d
O3 O2- 9 b 0.036(8) 0.410(8) 0.042(2) 1. 0 d

loop_
_atom_type_symbol
_atom_type_oxidation_number
Ba2+ 2.000
Yb3+ 3.000
O2- -2.000
